data_7159875
loop_
_publ_author_name
'Shaikh, Aijaz'
'Sahoo, Satyajit'
'Marder, Seth R.'
'Barlow, Stephen'
'Mohapatra, Swagat K.'

_publ_section_title
;
 Reductive dimerization of benzothiazolium salts.
;
_journal_issue 10
_journal_name_full 'Organic &amp; biomolecular chemistry'
_journal_page_first 2115
_journal_page_last 2123
_journal_paper_doi 10.1039/d3ob01871g
_journal_volume 22
_journal_year 2024
_chemical_formula_moiety 'C30 H28 N2 O2 S2'
_chemical_formula_sum 'C30 H28 N2 O2 S2'
_chemical_formula_weight 512.66
_space_group_crystal_system orthorhombic
_space_group_IT_number 33
_space_group_name_Hall 'P 2c -2n'
_space_group_name_H-M_alt 'P n a 21'
_atom_sites_solution_hydrogens geom
_audit_creation_method SHELXL-2019/1
_audit_update_record
;
2023-09-08 deposited with the CCDC.	2024-01-24 downloaded from the CCDC.
;
_cell_angle_alpha 90
_cell_angle_beta 90
_cell_angle_gamma 90
_cell_formula_units_Z 4
_cell_length_a 16.7536(11)
_cell_length_b 20.1967(13)
_cell_length_c 7.9477(5)
_cell_measurement_reflns_used 9919
_cell_measurement_temperature 273(2)
_cell_measurement_theta_max 27.13
_cell_measurement_theta_min 2.35
_cell_volume 2689.2(3)
_computing_cell_refinement 'Bruker SAINT'
_computing_data_collection 'Bruker APEX2'
_computing_data_reduction 'Bruker SAINT'
_computing_molecular_graphics 'Bruker SHELXTL'
_computing_publication_material 'Bruker SHELXTL'
_computing_structure_refinement 'SHELXL-2019/1 (Sheldrick, 2019)'
_computing_structure_solution 'SHELXS-97 (Sheldrick 2008)'
_diffrn_ambient_temperature 273(2)
_diffrn_measured_fraction_theta_full 0.996
_diffrn_measured_fraction_theta_max 0.996
_diffrn_measurement_device_type 'Bruker APEX-II CCD'
_diffrn_measurement_method '\f and \w scans'
_diffrn_radiation_type MoK\a
_diffrn_radiation_wavelength 0.71073
_diffrn_reflns_av_R_equivalents 0.0724
_diffrn_reflns_av_unetI/netI 0.0373
_diffrn_reflns_Laue_measured_fraction_full 0.996
_diffrn_reflns_Laue_measured_fraction_max 0.996
_diffrn_reflns_limit_h_max 21
_diffrn_reflns_limit_h_min -21
_diffrn_reflns_limit_k_max 26
_diffrn_reflns_limit_k_min -26
_diffrn_reflns_limit_l_max 10
_diffrn_reflns_limit_l_min -10
_diffrn_reflns_number 57528
_diffrn_reflns_point_group_measured_fraction_full 0.996
_diffrn_reflns_point_group_measured_fraction_max 0.996
_diffrn_reflns_theta_full 25.242
_diffrn_reflns_theta_max 27.495
_diffrn_reflns_theta_min 2.355
_exptl_absorpt_coefficient_mu 0.228
_exptl_absorpt_correction_T_max 0.7456
_exptl_absorpt_correction_T_min 0.6589
_exptl_absorpt_correction_type multi-scan
_exptl_absorpt_process_details
;
Krause, L., Herbst-Irmer, R., Sheldrick G.M. & Stalke D.,
 J. Appl. Cryst. 48 (2015) 3-10
;
_exptl_crystal_colour yellow
_exptl_crystal_density_diffrn 1.266
_exptl_crystal_description block
_exptl_crystal_F_000 1080
_exptl_crystal_size_max 0.25
_exptl_crystal_size_mid 0.20
_exptl_crystal_size_min 0.18
_refine_diff_density_max 0.225
_refine_diff_density_min -0.222
_refine_diff_density_rms 0.040
_refine_ls_abs_structure_details
;
 Flack x determined using 1886 quotients [(I+)-(I-)]/[(I+)+(I-)]
 (Parsons, Flack and Wagner, Acta Cryst. B69 (2013) 249-259).
;
_refine_ls_abs_structure_Flack -0.04(3)
_refine_ls_extinction_coef 0.016(3)
_refine_ls_extinction_expression Fc^*^=kFc[1+0.001xFc^2^\l^3^/sin(2\q)]^-1/4^
_refine_ls_extinction_method 'SHELXL-2019/1 (Sheldrick 2019)'
_refine_ls_goodness_of_fit_ref 1.091
_refine_ls_hydrogen_treatment constr
_refine_ls_matrix_type full
_refine_ls_number_parameters 330
_refine_ls_number_reflns 6155
_refine_ls_number_restraints 1
_refine_ls_restrained_S_all 1.091
_refine_ls_R_factor_all 0.0692
_refine_ls_R_factor_gt 0.0385
_refine_ls_shift/su_max 0.019
_refine_ls_shift/su_mean 0.000
_refine_ls_structure_factor_coef Fsqd
_refine_ls_weighting_details 'w=1/[\s^2^(Fo^2^)+(0.0557P)^2^+0.5484P] where P=(Fo^2^+2Fc^2^)/3'
_refine_ls_weighting_scheme calc
_refine_ls_wR_factor_gt 0.0944
_refine_ls_wR_factor_ref 0.1223
_reflns_Friedel_coverage 0.865
_reflns_Friedel_fraction_full 0.996
_reflns_Friedel_fraction_max 0.995
_reflns_number_gt 4670
_reflns_number_total 6177
_reflns_threshold_expression 'I > 2\s(I)'
_cod_data_source_file d3ob01871g2.cif
_cod_data_source_block T_S2
_cod_database_code 7159875
_shelx_shelxl_version_number 2019/1
_shelx_space_group_comment
;
The symmetry employed for this shelxl refinement is uniquely defined
by the following loop, which should always be used as a source of
symmetry information in preference to the above space-group names.
They are only intended as comments.
;

loop_
_space_group_symop_operation_xyz
'x, y, z'
'-x, -y, z+1/2'
'x+1/2, -y+1/2, z'
'-x+1/2, y+1/2, z+1/2'

loop_
_atom_site_label
_atom_site_type_symbol
_atom_site_fract_x
_atom_site_fract_y
_atom_site_fract_z
_atom_site_U_iso_or_equiv
_atom_site_adp_type
_atom_site_occupancy
_atom_site_site_symmetry_order
_atom_site_calc_flag
_atom_site_refinement_flags_posn
_atom_site_refinement_flags_adp
_atom_site_refinement_flags_occupancy
_atom_site_disorder_assembly
_atom_site_disorder_group
S2 S 0.64912(5) 0.70817(4) 0.67876(13) 0.0512(2) Uani 1 1 d . . . . .
S1 S 0.61638(6) 0.63062(4) 0.53212(13) 0.0531(3) Uani 1 1 d . . . . .
O2 O 0.6387(3) 0.87256(17) 0.9182(5) 0.0892(11) Uani 1 1 d . . . . .
N2 N 0.7441(2) 0.81235(17) 0.8343(4) 0.0577(8) Uani 1 1 d . . . . .
N1 N 0.53749(19) 0.55643(15) 0.2616(4) 0.0546(8) Uani 1 1 d . . . . .
O1 O 0.5970(2) 0.45799(14) 0.3103(5) 0.0811(10) Uani 1 1 d . . . . .
C22 C 0.6810(3) 0.85340(18) 0.8036(5) 0.0587(10) Uani 1 1 d . . . . .
C6 C 0.5428(2) 0.62624(16) 0.2276(5) 0.0469(8) Uani 1 1 d . . . . .
C1 C 0.5818(2) 0.66739(16) 0.3409(4) 0.0449(8) Uani 1 1 d . . . . .
C16 C 0.7493(2) 0.72645(17) 0.6183(5) 0.0476(8) Uani 1 1 d . . . . .
C8 C 0.6799(2) 0.54135(16) 0.1940(5) 0.0495(8) Uani 1 1 d . . . . .
C13 C 0.7491(2) 0.52493(18) 0.2816(6) 0.0568(10) Uani 1 1 d . . . . .
H13 H 0.745794 0.498954 0.377938 0.068 Uiso 1 1 calc R U . . .
C23 C 0.6647(2) 0.87748(18) 0.6298(5) 0.0541(9) Uani 1 1 d . . . . .
C24 C 0.7237(3) 0.89799(18) 0.5193(6) 0.0601(10) Uani 1 1 d . . . . .
H24 H 0.776994 0.889636 0.544132 0.072 Uiso 1 1 calc R U . . .
C2 C 0.5904(2) 0.73466(17) 0.3036(5) 0.0516(9) Uani 1 1 d . . . . .
H2 H 0.618206 0.762315 0.376600 0.062 Uiso 1 1 calc R U . . .
C9 C 0.6870(2) 0.57744(18) 0.0470(6) 0.0551(9) Uani 1 1 d . . . . .
H9 H 0.641612 0.587358 -0.015586 0.066 Uiso 1 1 calc R U . . .
C21 C 0.7872(2) 0.77753(18) 0.7065(5) 0.0513(9) Uani 1 1 d . . . . .
C3 C 0.5577(2) 0.75968(19) 0.1582(6) 0.0585(9) Uani 1 1 d . . . . .
H3 H 0.563824 0.804313 0.132520 0.070 Uiso 1 1 calc R U . . .
C10 C 0.7607(2) 0.5989(2) -0.0076(6) 0.0606(10) Uani 1 1 d . . . . .
H10 H 0.764184 0.623428 -0.106288 0.073 Uiso 1 1 calc R U . . .
C4 C 0.5154(3) 0.7188(2) 0.0496(6) 0.0633(10) Uani 1 1 d . . . . .
H4 H 0.492117 0.736367 -0.046823 0.076 Uiso 1 1 calc R U . . .
C12 C 0.8227(3) 0.5470(2) 0.2259(6) 0.0613(11) Uani 1 1 d . . . . .
H12 H 0.868274 0.536466 0.286937 0.074 Uiso 1 1 calc R U . . .
C25 C 0.7040(3) 0.9306(2) 0.3729(6) 0.0679(12) Uani 1 1 d . . . . .
H25 H 0.744552 0.943401 0.299858 0.081 Uiso 1 1 calc R U . . .
C7 C 0.6024(3) 0.51519(18) 0.2602(5) 0.0561(9) Uani 1 1 d . . . . .
C11 C 0.8295(2) 0.58469(19) 0.0809(6) 0.0585(10) Uani 1 1 d . . . . .
C5 C 0.5080(2) 0.6524(2) 0.0842(6) 0.0594(10) Uani 1 1 d . . . . .
H5 H 0.479548 0.625076 0.011532 0.071 Uiso 1 1 calc R U . . .
C17 C 0.7911(2) 0.6931(2) 0.4933(6) 0.0647(11) Uani 1 1 d . . . . .
H17 H 0.766126 0.660271 0.430185 0.078 Uiso 1 1 calc R U . . .
C28 C 0.5860(3) 0.8898(2) 0.5857(7) 0.0694(12) Uani 1 1 d . . . . .
H28 H 0.545191 0.875803 0.656695 0.083 Uiso 1 1 calc R U . . .
C27 C 0.5670(3) 0.9223(2) 0.4390(7) 0.0752(13) Uani 1 1 d . . . . .
H27 H 0.513594 0.928968 0.411880 0.090 Uiso 1 1 calc R U . . .
C26 C 0.6252(3) 0.9451(2) 0.3312(6) 0.0691(12) Uani 1 1 d . . . . .
C18 C 0.8701(3) 0.7090(3) 0.4636(8) 0.0806(15) Uani 1 1 d . . . . .
H18 H 0.898205 0.686516 0.380495 0.097 Uiso 1 1 calc R U . . .
C20 C 0.8663(2) 0.7921(2) 0.6749(7) 0.0651(10) Uani 1 1 d . . . . .
H20 H 0.891630 0.825516 0.735233 0.078 Uiso 1 1 calc R U . . .
C30 C 0.7658(4) 0.7976(3) 1.0100(6) 0.0849(14) Uani 1 1 d . . . . .
H30A H 0.744169 0.831069 1.082578 0.127 Uiso 1 1 calc R U . . .
H30B H 0.822830 0.796770 1.020811 0.127 Uiso 1 1 calc R U . . .
H30C H 0.744419 0.755178 1.041180 0.127 Uiso 1 1 calc R U . . .
C14 C 0.9091(3) 0.6095(2) 0.0212(8) 0.0815(14) Uani 1 1 d . . . . .
H14A H 0.944225 0.572627 0.002771 0.122 Uiso 1 1 calc R U . . .
H14B H 0.931730 0.638243 0.104801 0.122 Uiso 1 1 calc R U . . .
H14C H 0.902350 0.633482 -0.082081 0.122 Uiso 1 1 calc R U . . .
C19 C 0.9075(3) 0.7574(2) 0.5546(7) 0.0779(14) Uani 1 1 d . . . . .
H19 H 0.961029 0.766868 0.534807 0.093 Uiso 1 1 calc R U . . .
C15 C 0.4599(3) 0.5305(2) 0.3113(9) 0.0843(15) Uani 1 1 d . . . . .
H15A H 0.460917 0.482991 0.307063 0.127 Uiso 1 1 calc R U . . .
H15B H 0.419675 0.546772 0.235797 0.127 Uiso 1 1 calc R U . . .
H15C H 0.447818 0.544598 0.423832 0.127 Uiso 1 1 calc R U . . .
C29 C 0.6055(4) 0.9856(3) 0.1791(7) 0.0959(17) Uani 1 1 d . . . . .
H29A H 0.617437 0.960674 0.079461 0.144 Uiso 1 1 calc R U . . .
H29B H 0.636660 1.025520 0.180011 0.144 Uiso 1 1 calc R U . . .
H29C H 0.549774 0.996707 0.180350 0.144 Uiso 1 1 calc R U . . .

loop_
_atom_site_aniso_label
_atom_site_aniso_U_11
_atom_site_aniso_U_22
_atom_site_aniso_U_33
_atom_site_aniso_U_23
_atom_site_aniso_U_13
_atom_site_aniso_U_12
S2 0.0495(5) 0.0534(5) 0.0506(5) -0.0075(4) 0.0048(4) -0.0041(4)
S1 0.0614(6) 0.0426(4) 0.0555(5) 0.0019(4) -0.0048(5) -0.0076(4)
O2 0.129(3) 0.070(2) 0.068(2) -0.0027(16) 0.043(2) 0.022(2)
N2 0.065(2) 0.0602(18) 0.0479(17) -0.0135(15) 0.0009(16) -0.0046(16)
N1 0.0447(17) 0.0470(16) 0.072(2) -0.0035(15) 0.0004(15) -0.0104(13)
O1 0.088(2) 0.0426(15) 0.113(3) 0.0109(17) 0.008(2) -0.0078(15)
C22 0.071(3) 0.0425(19) 0.062(2) -0.0108(18) 0.017(2) -0.0008(18)
C6 0.0374(17) 0.0437(18) 0.059(2) -0.0024(15) 0.0004(15) -0.0002(14)
C1 0.0402(17) 0.0417(17) 0.053(2) -0.0022(15) 0.0040(16) -0.0007(14)
C16 0.0474(18) 0.0453(18) 0.0501(19) -0.0055(15) 0.0011(15) 0.0012(15)
C8 0.0510(19) 0.0362(16) 0.061(2) -0.0043(16) -0.0003(19) 0.0027(14)
C13 0.064(3) 0.0425(19) 0.064(2) -0.0053(17) -0.0047(19) 0.0065(17)
C23 0.064(2) 0.0376(17) 0.061(2) -0.0083(16) 0.0096(18) 0.0003(16)
C24 0.063(2) 0.0502(19) 0.067(3) -0.006(2) 0.008(2) 0.0026(18)
C2 0.050(2) 0.0442(18) 0.061(2) 0.0013(17) 0.0019(18) -0.0013(16)
C9 0.051(2) 0.0501(19) 0.064(2) 0.0012(19) -0.0003(19) 0.0056(16)
C21 0.051(2) 0.0514(19) 0.052(2) -0.0079(17) 0.0000(17) -0.0005(15)
C3 0.058(2) 0.0500(19) 0.068(2) 0.010(2) 0.004(2) 0.0080(17)
C10 0.060(2) 0.052(2) 0.070(3) 0.0025(19) 0.006(2) 0.0036(18)
C4 0.060(2) 0.068(2) 0.062(2) 0.005(2) -0.008(2) 0.0163(19)
C12 0.053(2) 0.059(2) 0.072(3) -0.014(2) -0.0123(19) 0.0063(19)
C25 0.082(3) 0.058(2) 0.064(3) -0.004(2) 0.014(2) 0.004(2)
C7 0.062(2) 0.0415(19) 0.065(2) -0.0009(17) -0.0005(19) -0.0067(17)
C11 0.053(2) 0.046(2) 0.076(3) -0.0175(19) 0.0023(19) -0.0005(16)
C5 0.050(2) 0.061(2) 0.067(3) -0.0108(19) -0.0095(18) 0.0049(18)
C17 0.059(2) 0.062(2) 0.073(3) -0.021(2) 0.012(2) -0.0034(19)
C28 0.063(3) 0.058(2) 0.087(3) -0.010(2) 0.015(2) -0.004(2)
C27 0.072(3) 0.065(3) 0.089(4) -0.012(3) -0.014(3) 0.006(2)
C26 0.097(4) 0.049(2) 0.061(3) -0.015(2) -0.004(2) 0.009(2)
C18 0.059(3) 0.088(4) 0.095(4) -0.025(3) 0.024(3) -0.003(2)
C20 0.053(2) 0.067(2) 0.075(3) -0.008(2) -0.001(2) -0.0111(18)
C30 0.101(4) 0.099(4) 0.054(3) -0.009(3) -0.007(3) 0.001(3)
C14 0.062(3) 0.078(3) 0.105(4) -0.020(3) 0.012(3) -0.013(2)
C19 0.049(2) 0.087(3) 0.098(4) -0.017(3) 0.012(2) -0.006(2)
C15 0.058(3) 0.074(3) 0.122(4) -0.003(3) 0.010(3) -0.025(2)
C29 0.139(5) 0.082(3) 0.067(3) -0.011(3) -0.013(4) 0.028(3)

loop_
_atom_type_symbol
_atom_type_description
_atom_type_scat_dispersion_real
_atom_type_scat_dispersion_imag
_atom_type_scat_source
C C 0.0033 0.0016 'International Tables Vol C Tables 4.2.6.8 and 6.1.1.4'
H H 0.0000 0.0000 'International Tables Vol C Tables 4.2.6.8 and 6.1.1.4'
N N 0.0061 0.0033 'International Tables Vol C Tables 4.2.6.8 and 6.1.1.4'
O O 0.0106 0.0060 'International Tables Vol C Tables 4.2.6.8 and 6.1.1.4'
S S 0.1246 0.1234 'International Tables Vol C Tables 4.2.6.8 and 6.1.1.4'

loop_
_geom_angle_atom_site_label_1
_geom_angle_atom_site_label_2
_geom_angle_atom_site_label_3
_geom_angle
_geom_angle_site_symmetry_1
_geom_angle_site_symmetry_3
_geom_angle_publ_flag
C16 S2 S1 105.04(12) . . ?
C1 S1 S2 104.80(12) . . ?
C22 N2 C21 124.2(3) . . ?
C22 N2 C30 118.9(4) . . ?
C21 N2 C30 116.6(4) . . ?
C7 N1 C6 123.0(3) . . ?
C7 N1 C15 119.5(3) . . ?
C6 N1 C15 117.3(3) . . ?
O2 C22 N2 120.6(4) . . ?
O2 C22 C23 118.9(4) . . ?
N2 C22 C23 120.4(4) . . ?
C5 C6 C1 120.2(3) . . ?
C5 C6 N1 120.1(3) . . ?
C1 C6 N1 119.6(3) . . ?
C6 C1 C2 119.5(3) . . ?
C6 C1 S1 117.1(2) . . ?
C2 C1 S1 123.4(3) . . ?
C17 C16 C21 119.2(3) . . ?
C17 C16 S2 124.4(3) . . ?
C21 C16 S2 116.4(3) . . ?
C9 C8 C13 118.5(4) . . ?
C9 C8 C7 123.8(4) . . ?
C13 C8 C7 117.5(4) . . ?
C12 C13 C8 120.3(4) . . ?
C24 C23 C28 117.7(4) . . ?
C24 C23 C22 123.7(4) . . ?
C28 C23 C22 117.9(4) . . ?
C25 C24 C23 120.5(4) . . ?
C3 C2 C1 119.6(4) . . ?
C10 C9 C8 120.5(4) . . ?
C20 C21 C16 120.1(4) . . ?
C20 C21 N2 120.6(4) . . ?
C16 C21 N2 119.3(3) . . ?
C2 C3 C4 120.5(4) . . ?
C9 C10 C11 121.5(4) . . ?
C5 C4 C3 120.1(4) . . ?
C13 C12 C11 121.1(4) . . ?
C24 C25 C26 121.9(5) . . ?
O1 C7 N1 120.8(4) . . ?
O1 C7 C8 120.7(4) . . ?
N1 C7 C8 118.5(3) . . ?
C10 C11 C12 117.9(4) . . ?
C10 C11 C14 120.8(5) . . ?
C12 C11 C14 121.3(4) . . ?
C4 C5 C6 119.9(4) . . ?
C18 C17 C16 119.4(4) . . ?
C27 C28 C23 121.3(4) . . ?
C26 C27 C28 121.6(5) . . ?
C27 C26 C25 116.9(4) . . ?
C27 C26 C29 122.0(5) . . ?
C25 C26 C29 121.1(5) . . ?
C19 C18 C17 121.0(4) . . ?
C19 C20 C21 120.1(4) . . ?
C18 C19 C20 120.2(4) . . ?

loop_
_geom_bond_atom_site_label_1
_geom_bond_atom_site_label_2
_geom_bond_distance
_geom_bond_site_symmetry_2
_geom_bond_publ_flag
S2 C16 1.785(4) . ?
S2 S1 2.0278(13) . ?
S1 C1 1.788(4) . ?
O2 C22 1.217(5) . ?
N2 C22 1.365(5) . ?
N2 C21 1.431(5) . ?
N2 C30 1.474(6) . ?
N1 C7 1.369(5) . ?
N1 C6 1.438(5) . ?
N1 C15 1.457(5) . ?
O1 C7 1.225(5) . ?
C22 C23 1.489(6) . ?
C6 C5 1.385(6) . ?
C6 C1 1.388(5) . ?
C1 C2 1.398(5) . ?
C16 C17 1.390(5) . ?
C16 C21 1.399(5) . ?
C8 C9 1.382(6) . ?
C8 C13 1.391(5) . ?
C8 C7 1.498(6) . ?
C13 C12 1.384(6) . ?
C23 C24 1.386(6) . ?
C23 C28 1.387(6) . ?
C24 C25 1.377(6) . ?
C2 C3 1.375(6) . ?
C9 C10 1.379(6) . ?
C21 C20 1.380(5) . ?
C3 C4 1.389(6) . ?
C10 C11 1.380(6) . ?
C4 C5 1.375(6) . ?
C12 C11 1.385(6) . ?
C25 C26 1.393(7) . ?
C11 C14 1.502(6) . ?
C17 C18 1.382(6) . ?
C28 C27 1.375(7) . ?
C27 C26 1.377(7) . ?
C26 C29 1.496(7) . ?
C18 C19 1.369(7) . ?
C20 C19 1.372(7) . ?
